data_4070793
loop_
_publ_author_name
'Videira, Margarida'
'Maria, Leonor'
'Paulo, Ant\'onio'
'Santos, Isabel C.'
'Santos, Isabel'
'Vaz, Pedro D.'
'Calhorda, Maria Jos\'e'

_publ_section_title
;
 Mixed-Ligand Rhenium Tricarbonyl Complexes Anchored on a (\k2-H,S)
 Trihydro(mercaptoimidazolyl)borate: A Missing Binding Motif for Soft
 Scorpionates
;
_journal_issue 6
_journal_name_full Organometallics
_journal_page_first 1334
_journal_paper_doi 10.1021/om701016y
_journal_volume 27
_journal_year 2008
_chemical_formula_sum 'C25 H23 B N2 O3 P Re S'
_chemical_formula_weight 659.49
_chemical_name_systematic
;
 ?
;
_space_group_IT_number 2
_symmetry_cell_setting triclinic
_symmetry_space_group_name_Hall '-P 1'
_symmetry_space_group_name_H-M 'P -1'
_atom_sites_solution_hydrogens geom
_atom_sites_solution_primary direct
_atom_sites_solution_secondary difmap
_audit_creation_method SHELXL-97
_cell_angle_alpha 94.743(11)
_cell_angle_beta 103.313(12)
_cell_angle_gamma 109.504(17)
_cell_formula_units_Z 2
_cell_length_a 8.486(2)
_cell_length_b 10.7559(19)
_cell_length_c 15.5117(15)
_cell_measurement_reflns_used 25
_cell_measurement_temperature 293(2)
_cell_measurement_theta_max 12
_cell_measurement_theta_min 8
_cell_volume 1278.9(4)
_computing_cell_refinement 'CAD4 Express (Enraf Nonius, 1994)'
_computing_data_collection 'CAD4 Express (Enraf Nonius, 1994)'
_computing_data_reduction 'XCAD4 (Harms & Wocadlo, 1995)'
_computing_structure_refinement 'SHELXL-97 (Sheldrick, 1997)'
_computing_structure_solution SIR97
_diffrn_ambient_temperature 293(2)
_diffrn_measured_fraction_theta_full 0.994
_diffrn_measured_fraction_theta_max 0.994
_diffrn_measurement_device_type cad4
_diffrn_measurement_method \w-2\q
_diffrn_radiation_monochromator graphite
_diffrn_radiation_source 'fine-focus sealed tube'
_diffrn_radiation_type MoK\a
_diffrn_radiation_wavelength 0.71069
_diffrn_reflns_av_R_equivalents 0.0173
_diffrn_reflns_av_sigmaI/netI 0.0340
_diffrn_reflns_limit_h_max 10
_diffrn_reflns_limit_h_min 0
_diffrn_reflns_limit_k_max 12
_diffrn_reflns_limit_k_min -13
_diffrn_reflns_limit_l_max 18
_diffrn_reflns_limit_l_min -19
_diffrn_reflns_number 5380
_diffrn_reflns_theta_full 26.01
_diffrn_reflns_theta_max 26.01
_diffrn_reflns_theta_min 2.65
_exptl_absorpt_coefficient_mu 4.924
_exptl_absorpt_correction_T_max 0.3720
_exptl_absorpt_correction_T_min 0.1687
_exptl_absorpt_correction_type psi-scan
_exptl_absorpt_process_details 'empirical via \y-scan North et al(1968)'
_exptl_crystal_density_diffrn 1.713
_exptl_crystal_density_method 'not measured'
_exptl_crystal_F_000 644
_refine_diff_density_max 1.294
_refine_diff_density_min -0.926
_refine_diff_density_rms 0.110
_refine_ls_extinction_method none
_refine_ls_goodness_of_fit_ref 1.022
_refine_ls_hydrogen_treatment mixed
_refine_ls_matrix_type full
_refine_ls_number_parameters 319
_refine_ls_number_reflns 5022
_refine_ls_number_restraints 0
_refine_ls_restrained_S_all 1.022
_refine_ls_R_factor_all 0.0384
_refine_ls_R_factor_gt 0.0287
_refine_ls_shift/su_max 0.000
_refine_ls_shift/su_mean 0.000
_refine_ls_structure_factor_coef Fsqd
_refine_ls_weighting_details 'calc w=1/[\s^2^(Fo^2^)+(0.0391P)^2^+0.0000P] where P=(Fo^2^+2Fc^2^)/3'
_refine_ls_weighting_scheme calc
_refine_ls_wR_factor_gt 0.0626
_refine_ls_wR_factor_ref 0.0648
_reflns_number_gt 4397
_reflns_number_total 5022
_reflns_threshold_expression >2sigma(I)
_cod_data_source_file om701016y-file002.cif
_cod_data_source_block psi_scan
_cod_original_sg_symbol_H-M P-1
_cod_database_code 4070793

loop_
_symmetry_equiv_pos_as_xyz
'x, y, z'
'-x, -y, -z'

loop_
_atom_site_label
_atom_site_type_symbol
_atom_site_fract_x
_atom_site_fract_y
_atom_site_fract_z
_atom_site_U_iso_or_equiv
_atom_site_adp_type
_atom_site_occupancy
_atom_site_symmetry_multiplicity
_atom_site_calc_flag
_atom_site_refinement_flags
Re Re 0.14529(2) 0.069698(16) 0.727757(11) 0.02954(7) Uani 1 1 d .
P P 0.31503(15) 0.28657(10) 0.68852(7) 0.0298(2) Uani 1 1 d .
S S 0.42945(17) 0.04274(12) 0.78467(8) 0.0410(3) Uani 1 1 d .
C1 C 0.1119(7) -0.0273(5) 0.6121(3) 0.0422(11) Uani 1 1 d .
N2 N 0.4054(5) 0.1573(4) 0.9434(2) 0.0402(9) Uani 1 1 d .
C14 C 0.3723(6) 0.2686(4) 0.5821(3) 0.0338(9) Uani 1 1 d .
C8 C 0.5233(6) 0.3789(4) 0.7714(3) 0.0358(10) Uani 1 1 d .
C3 C 0.0253(7) -0.0949(5) 0.7647(3) 0.0439(12) Uani 1 1 d .
O2 O -0.2096(5) 0.1000(4) 0.6704(3) 0.0703(12) Uani 1 1 d .
O1 O 0.0939(6) -0.0890(4) 0.5440(2) 0.0653(11) Uani 1 1 d .
C19 C 0.3337(7) 0.3378(5) 0.5146(3) 0.0446(12) Uani 1 1 d .
H19 H 0.2777 0.3971 0.5224 0.054 Uiso 1 1 calc R
N1 N 0.6554(5) 0.1377(4) 0.9510(3) 0.0497(11) Uani 1 1 d .
C20 C 0.2098(6) 0.4106(4) 0.6749(3) 0.0328(10) Uani 1 1 d .
C21 C 0.2941(7) 0.5448(5) 0.7148(3) 0.0439(11) Uani 1 1 d .
H21 H 0.4068 0.5741 0.7523 0.053 Uiso 1 1 calc R
C25 C 0.0438(6) 0.3702(4) 0.6176(3) 0.0385(11) Uani 1 1 d .
H25 H -0.0134 0.2810 0.5898 0.046 Uiso 1 1 calc R
C13 C 0.6799(7) 0.4080(6) 0.7535(4) 0.0535(13) Uani 1 1 d .
H13 H 0.6840 0.3811 0.6958 0.064 Uiso 1 1 calc R
C4 C 0.4955(6) 0.1146(4) 0.8959(3) 0.0370(10) Uani 1 1 d .
O3 O -0.0466(6) -0.1918(4) 0.7866(3) 0.0762(13) Uani 1 1 d .
C24 C -0.0383(7) 0.4612(5) 0.6012(3) 0.0449(12) Uani 1 1 d .
H24 H -0.1500 0.4328 0.5627 0.054 Uiso 1 1 calc R
C17 C 0.4619(8) 0.2331(5) 0.4238(4) 0.0583(15) Uani 1 1 d .
H17 H 0.4909 0.2208 0.3703 0.070 Uiso 1 1 calc R
C6 C 0.5115(8) 0.2078(6) 1.0306(3) 0.0590(15) Uani 1 1 d .
H6 H 0.4810 0.2434 1.0781 0.071 Uiso 1 1 calc R
B B 0.2160(8) 0.1508(6) 0.9118(4) 0.0429(13) Uani 1 1 d .
C15 C 0.4597(7) 0.1823(5) 0.5699(4) 0.0457(12) Uani 1 1 d .
H15 H 0.4884 0.1360 0.6154 0.055 Uiso 1 1 calc R
C10 C 0.6755(9) 0.4908(5) 0.9243(4) 0.0631(17) Uani 1 1 d .
H10 H 0.6731 0.5186 0.9823 0.076 Uiso 1 1 calc R
C18 C 0.3772(8) 0.3197(6) 0.4351(4) 0.0582(15) Uani 1 1 d .
H18 H 0.3494 0.3660 0.3895 0.070 Uiso 1 1 calc R
C5 C 0.6629(8) 0.1967(6) 1.0346(4) 0.0606(15) Uani 1 1 d .
H5 H 0.7581 0.2241 1.0851 0.073 Uiso 1 1 calc R
C7 C 0.7944(7) 0.1111(7) 0.9234(5) 0.0713(18) Uani 1 1 d .
H7A H 0.7533 0.0693 0.8613 0.107 Uiso 1 1 calc R
H7C H 0.8318 0.0526 0.9595 0.107 Uiso 1 1 calc R
H7B H 0.8902 0.1938 0.9311 0.107 Uiso 1 1 calc R
C16 C 0.5037(8) 0.1651(5) 0.4904(4) 0.0555(14) Uani 1 1 d .
H16 H 0.5617 0.1073 0.4824 0.067 Uiso 1 1 calc R
C9 C 0.5208(8) 0.4206(5) 0.8584(3) 0.0494(13) Uani 1 1 d .
H9 H 0.4152 0.4015 0.8723 0.059 Uiso 1 1 calc R
C11 C 0.8304(9) 0.5190(6) 0.9045(4) 0.073(2) Uani 1 1 d .
H11 H 0.9337 0.5665 0.9486 0.088 Uiso 1 1 calc R
C23 C 0.0445(8) 0.5925(5) 0.6414(4) 0.0523(14) Uani 1 1 d .
H23 H -0.0111 0.6531 0.6299 0.063 Uiso 1 1 calc R
C22 C 0.2100(8) 0.6357(5) 0.6988(4) 0.0517(14) Uani 1 1 d .
H22 H 0.2654 0.7249 0.7266 0.062 Uiso 1 1 calc R
C12 C 0.8336(8) 0.4772(7) 0.8199(4) 0.0727(18) Uani 1 1 d .
H12 H 0.9395 0.4953 0.8065 0.087 Uiso 1 1 calc R
C2 C -0.0741(7) 0.0912(5) 0.6910(3) 0.0421(11) Uani 1 1 d .
H0A H 0.204(6) 0.244(5) 0.949(3) 0.048(14) Uiso 1 1 d .
H0B H 0.118(5) 0.059(4) 0.917(3) 0.021(10) Uiso 1 1 d .
H H 0.188(6) 0.194(4) 0.833(3) 0.042(13) Uiso 1 1 d .

loop_
_atom_site_aniso_label
_atom_site_aniso_U_11
_atom_site_aniso_U_22
_atom_site_aniso_U_33
_atom_site_aniso_U_23
_atom_site_aniso_U_13
_atom_site_aniso_U_12
Re 0.03196(10) 0.02854(9) 0.02676(9) 0.00402(6) 0.00363(7) 0.01243(7)
P 0.0324(6) 0.0296(5) 0.0283(5) 0.0035(4) 0.0071(5) 0.0136(5)
S 0.0436(7) 0.0502(7) 0.0394(6) 0.0111(5) 0.0114(5) 0.0290(6)
C1 0.044(3) 0.039(2) 0.042(3) 0.007(2) 0.008(2) 0.016(2)
N2 0.042(2) 0.049(2) 0.0284(19) 0.0084(16) 0.0073(17) 0.0150(19)
C14 0.033(2) 0.033(2) 0.031(2) 0.0010(17) 0.0070(19) 0.0099(19)
C8 0.038(3) 0.029(2) 0.035(2) 0.0058(17) 0.005(2) 0.0086(19)
C3 0.053(3) 0.038(3) 0.040(3) 0.006(2) 0.014(2) 0.015(2)
O2 0.040(2) 0.089(3) 0.090(3) 0.028(2) 0.015(2) 0.033(2)
O1 0.087(3) 0.056(2) 0.042(2) -0.0121(17) 0.009(2) 0.022(2)
C19 0.052(3) 0.051(3) 0.038(3) 0.012(2) 0.012(2) 0.028(2)
N1 0.036(2) 0.062(3) 0.048(3) 0.024(2) 0.004(2) 0.016(2)
C20 0.045(3) 0.029(2) 0.032(2) 0.0072(17) 0.015(2) 0.0197(19)
C21 0.051(3) 0.039(2) 0.043(3) 0.003(2) 0.013(2) 0.021(2)
C25 0.047(3) 0.037(2) 0.036(2) 0.0091(19) 0.010(2) 0.022(2)
C13 0.044(3) 0.065(3) 0.044(3) 0.009(2) 0.010(2) 0.012(3)
C4 0.031(2) 0.041(2) 0.036(2) 0.0137(19) 0.002(2) 0.013(2)
O3 0.101(4) 0.045(2) 0.076(3) 0.021(2) 0.030(3) 0.012(2)
C24 0.054(3) 0.054(3) 0.040(3) 0.015(2) 0.015(2) 0.032(3)
C17 0.073(4) 0.056(3) 0.046(3) 0.002(2) 0.036(3) 0.013(3)
C6 0.062(4) 0.074(4) 0.029(3) 0.008(2) 0.006(3) 0.016(3)
B 0.044(3) 0.050(3) 0.036(3) 0.002(2) 0.013(3) 0.018(3)
C15 0.054(3) 0.042(3) 0.055(3) 0.016(2) 0.025(3) 0.026(2)
C10 0.079(5) 0.050(3) 0.035(3) -0.005(2) 0.001(3) 0.004(3)
C18 0.071(4) 0.070(4) 0.041(3) 0.018(3) 0.022(3) 0.028(3)
C5 0.052(4) 0.075(4) 0.041(3) 0.017(3) -0.002(3) 0.013(3)
C7 0.037(3) 0.097(5) 0.084(5) 0.036(4) 0.011(3) 0.029(3)
C16 0.070(4) 0.052(3) 0.061(3) 0.012(3) 0.037(3) 0.030(3)
C9 0.056(3) 0.040(3) 0.041(3) -0.003(2) 0.011(3) 0.007(2)
C11 0.056(4) 0.068(4) 0.061(4) 0.014(3) -0.014(3) -0.002(3)
C23 0.063(4) 0.052(3) 0.065(4) 0.022(3) 0.027(3) 0.040(3)
C22 0.070(4) 0.031(2) 0.064(3) 0.008(2) 0.028(3) 0.025(2)
C12 0.044(4) 0.091(5) 0.059(4) 0.010(3) 0.000(3) 0.006(3)
C2 0.037(3) 0.045(3) 0.042(3) 0.010(2) 0.008(2) 0.014(2)

loop_
_atom_type_symbol
_atom_type_description
_atom_type_scat_dispersion_real
_atom_type_scat_dispersion_imag
_atom_type_scat_source
C C 0.0033 0.0016 'International Tables Vol C Tables 4.2.6.8 and 6.1.1.4'
H H 0.0000 0.0000 'International Tables Vol C Tables 4.2.6.8 and 6.1.1.4'
B B 0.0013 0.0007 'International Tables Vol C Tables 4.2.6.8 and 6.1.1.4'
O O 0.0106 0.0060 'International Tables Vol C Tables 4.2.6.8 and 6.1.1.4'
P P 0.1023 0.0942 'International Tables Vol C Tables 4.2.6.8 and 6.1.1.4'
S S 0.1246 0.1234 'International Tables Vol C Tables 4.2.6.8 and 6.1.1.4'
Re Re -1.0185 7.2310 'International Tables Vol C Tables 4.2.6.8 and 6.1.1.4'
N N 0.0061 0.0033 'International Tables Vol C Tables 4.2.6.8 and 6.1.1.4'

loop_
_geom_angle_atom_site_label_1
_geom_angle_atom_site_label_2
_geom_angle_atom_site_label_3
_geom_angle
C1 Re C2 92.2(2)
C1 Re C3 90.2(2)
C2 Re C3 87.6(2)
C1 Re S 90.79(15)
C2 Re S 176.70(15)
C3 Re S 90.92(16)
C1 Re P 92.15(15)
C2 Re P 94.86(15)
C3 Re P 176.55(15)
S Re P 86.50(4)
C1 Re H 170.0(14)
C2 Re H 85.6(14)
C3 Re H 99.5(14)
S Re H 91.7(14)
P Re H 78.3(14)
C8 P C20 103.6(2)
C8 P C14 104.1(2)
C20 P C14 102.9(2)
C8 P Re 113.82(14)
C20 P Re 116.57(15)
C14 P Re 114.27(14)
C4 S Re 103.51(16)
O1 C1 Re 177.5(4)
C4 N2 C6 107.5(4)
C4 N2 B 128.3(4)
C6 N2 B 124.1(4)
C19 C14 C15 118.9(4)
C19 C14 P 122.6(4)
C15 C14 P 118.5(3)
C13 C8 C9 118.3(5)
C13 C8 P 123.9(4)
C9 C8 P 117.7(4)
O3 C3 Re 179.4(5)
C14 C19 C18 120.6(5)
C14 C19 H19 119.7
C18 C19 H19 119.7
C4 N1 C5 107.8(5)
C4 N1 C7 125.0(5)
C5 N1 C7 127.1(5)
C25 C20 C21 118.8(4)
C25 C20 P 118.2(3)
C21 C20 P 122.8(4)
C20 C21 C22 120.3(5)
C20 C21 H21 119.9
C22 C21 H21 119.9
C20 C25 C24 120.7(4)
C20 C25 H25 119.7
C24 C25 H25 119.7
C8 C13 C12 121.1(6)
C8 C13 H13 119.4
C12 C13 H13 119.4
N2 C4 N1 108.2(4)
N2 C4 S 127.9(3)
N1 C4 S 123.8(4)
C23 C24 C25 120.2(5)
C23 C24 H24 119.9
C25 C24 H24 119.9
C16 C17 C18 120.5(5)
C16 C17 H17 119.7
C18 C17 H17 119.7
C5 C6 N2 108.4(5)
C5 C6 H6 125.8
N2 C6 H6 125.8
N2 B H0A 109(2)
N2 B H0B 116(2)
H0A B H0B 112(3)
N2 B H 110(2)
H0A B H 91(3)
H0B B H 116(3)
C16 C15 C14 120.3(5)
C16 C15 H15 119.9
C14 C15 H15 119.9
C11 C10 C9 120.2(6)
C11 C10 H10 119.9
C9 C10 H10 119.9
C17 C18 C19 119.8(5)
C17 C18 H18 120.1
C19 C18 H18 120.1
C6 C5 N1 107.9(5)
C6 C5 H5 126.0
N1 C5 H5 126.0
N1 C7 H7A 109.5
N1 C7 H7C 109.5
H7A C7 H7C 109.5
N1 C7 H7B 109.5
H7A C7 H7B 109.5
H7C C7 H7B 109.5
C17 C16 C15 119.9(5)
C17 C16 H16 120.0
C15 C16 H16 120.0
C10 C9 C8 120.2(6)
C10 C9 H9 119.9
C8 C9 H9 119.9
C10 C11 C12 119.8(6)
C10 C11 H11 120.1
C12 C11 H11 120.1
C24 C23 C22 120.4(5)
C24 C23 H23 119.8
C22 C23 H23 119.8
C23 C22 C21 119.6(5)
C23 C22 H22 120.2
C21 C22 H22 120.2
C11 C12 C13 120.4(6)
C11 C12 H12 119.8
C13 C12 H12 119.8
O2 C2 Re 177.3(5)

loop_
_geom_bond_atom_site_label_1
_geom_bond_atom_site_label_2
_geom_bond_distance
Re C1 1.910(5)
Re C2 1.915(5)
Re C3 1.932(5)
Re S 2.4913(14)
Re P 2.5063(12)
Re H 1.91(5)
P C8 1.826(5)
P C20 1.837(4)
P C14 1.838(4)
S C4 1.712(5)
C1 O1 1.149(6)
N2 C4 1.333(6)
N2 C6 1.388(6)
N2 B 1.544(7)
C14 C19 1.375(6)
C14 C15 1.394(6)
C8 C13 1.360(7)
C8 C9 1.393(7)
C3 O3 1.142(6)
O2 C2 1.158(6)
C19 C18 1.382(7)
C19 H19 0.9300
N1 C4 1.356(6)
N1 C5 1.374(7)
N1 C7 1.447(7)
C20 C25 1.384(6)
C20 C21 1.392(6)
C21 C22 1.397(7)
C21 H21 0.9300
C25 C24 1.387(6)
C25 H25 0.9300
C13 C12 1.386(8)
C13 H13 0.9300
C24 C23 1.366(7)
C24 H24 0.9300
C17 C16 1.362(8)
C17 C18 1.377(8)
C17 H17 0.9300
C6 C5 1.317(8)
C6 H6 0.9300
B H0A 1.16(5)
B H0B 1.08(4)
B H 1.33(5)
C15 C16 1.384(7)
C15 H15 0.9300
C10 C11 1.361(9)
C10 C9 1.390(7)
C10 H10 0.9300
C18 H18 0.9300
C5 H5 0.9300
C7 H7A 0.9600
C7 H7C 0.9600
C7 H7B 0.9600
C16 H16 0.9300
C9 H9 0.9300
C11 C12 1.361(9)
C11 H11 0.9300
C23 C22 1.379(8)
C23 H23 0.9300
C22 H22 0.9300
C12 H12 0.9300
